data_4506465
loop_
_publ_author_name
'Zhang, Ming-Dao'
'Di, Chang-Miao'
'Qin, Ling'
'Yao, Xiao-Qiang'
'Li, Yi-Zhi'
'Guo, Zi-Jian'
'Zheng, He-Gen'

_publ_section_title
;
 Diverse Structures of Metal--Organic Frameworks Based on a New Star-Like
 Tri(4-pyridylphenyl)amine Ligand
;
_journal_issue 8
_journal_name_full 'Crystal Growth &amp; Design'
_journal_page_first 3957
_journal_paper_doi 10.1021/cg300386p
_journal_volume 12
_journal_year 2012
_chemical_formula_moiety 'C41 H30 N4 Ni O5'
_chemical_formula_sum 'C41 H30 N4 Ni O5'
_chemical_formula_weight 717.40
_chemical_name_systematic
; 
 ? 
;
_space_group_IT_number 14
_symmetry_cell_setting monoclinic
_symmetry_space_group_name_Hall '-P 2yn'
_symmetry_space_group_name_H-M 'P 1 21/n 1'
_atom_sites_solution_hydrogens geom
_atom_sites_solution_primary direct
_atom_sites_solution_secondary difmap
_audit_creation_method SHELXL-97
_cell_angle_alpha 90.00
_cell_angle_beta 91.794(2)
_cell_angle_gamma 90.00
_cell_formula_units_Z 4
_cell_length_a 17.7338(19)
_cell_length_b 9.9058(10)
_cell_length_c 22.944(3)
_cell_measurement_reflns_used 1920
_cell_measurement_temperature 296(2)
_cell_measurement_theta_max 17.9285
_cell_measurement_theta_min 2.8605
_cell_volume 4028.5(8)
_computing_structure_refinement 'SHELXL-97 (Sheldrick, 1997)'
_computing_structure_solution 'SHELXS-97 (Sheldrick, 1990)'
_diffrn_ambient_temperature 296(2)
_diffrn_measured_fraction_theta_full 1.000
_diffrn_measured_fraction_theta_max 1.000
_diffrn_radiation_monochromator graphite
_diffrn_radiation_source 'fine-focus sealed tube'
_diffrn_radiation_type MoK\a
_diffrn_radiation_wavelength 0.71073
_diffrn_reflns_av_R_equivalents 0.0636
_diffrn_reflns_av_sigmaI/netI 0.0757
_diffrn_reflns_limit_h_max 20
_diffrn_reflns_limit_h_min -21
_diffrn_reflns_limit_k_max 11
_diffrn_reflns_limit_k_min -6
_diffrn_reflns_limit_l_max 27
_diffrn_reflns_limit_l_min -27
_diffrn_reflns_number 21832
_diffrn_reflns_theta_full 25.00
_diffrn_reflns_theta_max 25.00
_diffrn_reflns_theta_min 1.43
_exptl_absorpt_coefficient_mu 0.526
_exptl_absorpt_correction_T_max 0.900
_exptl_absorpt_correction_T_min 0.870
_exptl_absorpt_correction_type multi-scan
_exptl_crystal_colour green
_exptl_crystal_density_diffrn 1.183
_exptl_crystal_density_method 'not measured'
_exptl_crystal_description block
_exptl_crystal_F_000 1488
_exptl_crystal_size_max 0.32
_exptl_crystal_size_mid 0.22
_exptl_crystal_size_min 0.20
_platon_squeeze_details
;
;
_refine_diff_density_max 0.597
_refine_diff_density_min -0.375
_refine_diff_density_rms 0.061
_refine_ls_extinction_method none
_refine_ls_goodness_of_fit_ref 1.090
_refine_ls_hydrogen_treatment constr
_refine_ls_matrix_type full
_refine_ls_number_parameters 455
_refine_ls_number_reflns 7080
_refine_ls_number_restraints 15
_refine_ls_restrained_S_all 1.091
_refine_ls_R_factor_all 0.1059
_refine_ls_R_factor_gt 0.0633
_refine_ls_shift/su_max 0.002
_refine_ls_shift/su_mean 0.000
_refine_ls_structure_factor_coef Fsqd
_refine_ls_weighting_details 'calc w=1/[\s^2^(Fo^2^)+(0.0707P)^2^+0.0000P] where P=(Fo^2^+2Fc^2^)/3'
_refine_ls_weighting_scheme calc
_refine_ls_wR_factor_gt 0.1542
_refine_ls_wR_factor_ref 0.1694
_reflns_number_gt 4040
_reflns_number_total 7080
_reflns_threshold_expression >2sigma(I)
_cod_data_source_file cg300386p_si_002.cif
_cod_data_source_block 3
_cod_depositor_comments
;
The following automatic conversions were performed:

'_symmetry_cell_setting' value 'Monoclinic' changed to 'monoclinic'
according to /home/saulius/struct/CIF-dictionaries/cif_core.dic
dictionary named 'cif_core.dic' version 2.4.2 from 2011-04-26.

Automatic conversion script
Id: cif_fix_values 1891 2012-01-12 08:04:46Z andrius 
;
_cod_original_cell_volume 4028.6(7)
_cod_original_sg_symbol_H-M 'P 21/n'
_cod_database_code 4506465

loop_
_symmetry_equiv_pos_as_xyz
'x, y, z'
'-x+1/2, y+1/2, -z+1/2'
'-x, -y, -z'
'x-1/2, -y-1/2, z-1/2'

loop_
_atom_site_label
_atom_site_type_symbol
_atom_site_fract_x
_atom_site_fract_y
_atom_site_fract_z
_atom_site_U_iso_or_equiv
_atom_site_adp_type
_atom_site_occupancy
_atom_site_symmetry_multiplicity
_atom_site_calc_flag
_atom_site_refinement_flags
_atom_site_disorder_group
C1 C 0.94388(11) 0.0911(3) 1.00881(10) 0.0779(7) Uani 1 1 d U .
H1 H 0.9060 0.1537 1.0153 0.094 Uiso 1 1 calc R .
C2 C 0.93937(10) 0.0112(2) 0.95955(9) 0.0598(6) Uani 1 1 d U .
C3 C 0.99688(12) -0.0799(3) 0.95154(10) 0.0802(8) Uani 1 1 d . .
H3 H 0.9955 -0.1349 0.9187 0.096 Uiso 1 1 calc R .
C4 C 0.87449(10) 0.0173(2) 0.91703(9) 0.0616(7) Uani 1 1 d U .
C5 C 0.46492(11) 0.1177(2) 1.01455(9) 0.0685(7) Uani 1 1 d . .
H5 H 0.4420 0.1987 1.0243 0.082 Uiso 1 1 calc R .
C6 C 0.52747(12) 0.1192(2) 0.97910(10) 0.0716(8) Uani 1 1 d . .
H6 H 0.5452 0.2009 0.9650 0.086 Uiso 1 1 calc R .
C7 C 0.56322(10) 0.0012(2) 0.96478(8) 0.0514(6) Uani 1 1 d . .
C8 C 0.62908(10) 0.0029(2) 0.92526(8) 0.0525(5) Uani 1 1 d U .
C9 C 0.73144(11) 0.9256(2) 1.10542(10) 0.0691(7) Uani 1 1 d U .
C10 C 0.69948(16) 0.8051(3) 1.12190(11) 0.0979(9) Uani 1 1 d U .
H10 H 0.6771 0.7979 1.1579 0.117 Uiso 1 1 calc R .
C11 C 0.70078(16) 0.6956(3) 1.08500(11) 0.0987(9) Uani 1 1 d U .
H11 H 0.6792 0.6147 1.0964 0.118 Uiso 1 1 calc R .
C12 C 0.73391(12) 0.7037(2) 1.03075(10) 0.0685(6) Uani 1 1 d U .
C13 C 0.76170(13) 0.8263(2) 1.01501(10) 0.0775(8) Uani 1 1 d U .
H13 H 0.7820 0.8358 0.9783 0.093 Uiso 1 1 calc R .
C14 C 0.76082(13) 0.9366(2) 1.05146(10) 0.0809(8) Uani 1 1 d . .
H14 H 0.7803 1.0187 1.0392 0.097 Uiso 1 1 calc R .
C15 C 0.66793(11) 1.0756(2) 1.17327(10) 0.0757(7) Uani 1 1 d U .
C16 C 0.66839(12) 1.1063(3) 1.23224(10) 0.0770(8) Uani 1 1 d U .
H16 H 0.7136 1.1046 1.2539 0.092 Uiso 1 1 calc R .
C17 C 0.60322(12) 1.1390(2) 1.25882(10) 0.0769(8) Uani 1 1 d . .
H17 H 0.6048 1.1563 1.2987 0.092 Uiso 1 1 calc R .
C18 C 0.53491(11) 1.1473(2) 1.22842(10) 0.0740(8) Uani 1 1 d . .
C19 C 0.53526(12) 1.1178(3) 1.16899(11) 0.1058(10) Uani 1 1 d . .
H19 H 0.4903 1.1233 1.1471 0.127 Uiso 1 1 calc R .
C20 C 0.59894(12) 1.0815(3) 1.14226(11) 0.1109(10) Uani 1 1 d . .
H20 H 0.5969 1.0603 1.1028 0.133 Uiso 1 1 calc R .
C21 C 0.80582(11) 1.0793(2) 1.16690(9) 0.0654(7) Uani 1 1 d . .
C22 C 0.86252(13) 0.9878(3) 1.17582(12) 0.106 Uani 1 1 d . .
H22 H 0.8546 0.8980 1.1655 0.127 Uiso 1 1 calc R .
C23 C 0.93149(14) 1.0267(3) 1.19999(12) 0.112 Uani 1 1 d . .
H23 H 0.9693 0.9622 1.2049 0.134 Uiso 1 1 calc R .
C24 C 0.94594(11) 1.1559(2) 1.21685(10) 0.0695(7) Uani 1 1 d U .
C25 C 0.89073(12) 1.2469(2) 1.20299(11) 0.0846(9) Uani 1 1 d U .
H25 H 0.9002 1.3379 1.2101 0.102 Uiso 1 1 calc R .
C26 C 0.82100(13) 1.2106(3) 1.17883(11) 0.0880(9) Uani 1 1 d . .
H26 H 0.7847 1.2763 1.1708 0.106 Uiso 1 1 calc R .
C27 C 0.96356(11) 0.3165(2) 0.75802(10) 0.0683(7) Uani 1 1 d . .
C28 C 0.95717(13) 0.3363(3) 0.81742(11) 0.0880(9) Uani 1 1 d . .
H28 H 0.9972 0.3732 0.8392 0.106 Uiso 1 1 calc R .
C29 C 0.89152(13) 0.3014(3) 0.84437(11) 0.0831(8) Uani 1 1 d U .
H29 H 0.8891 0.3152 0.8844 0.100 Uiso 1 1 calc R .
C30 C 0.83836(11) 0.2308(3) 0.75973(9) 0.0721(7) Uani 1 1 d U .
H30 H 0.7973 0.1944 0.7390 0.087 Uiso 1 1 calc R .
C31 C 0.90154(12) 0.2612(3) 0.72886(10) 0.0832(9) Uani 1 1 d . .
H31 H 0.9025 0.2448 0.6890 0.100 Uiso 1 1 calc R .
C32 C 0.73689(12) 0.5855(2) 0.99140(9) 0.0672(7) Uani 1 1 d U .
C33 C 0.73961(15) 0.4538(2) 1.01269(10) 0.0846(8) Uani 1 1 d U .
H33 H 0.7399 0.4382 1.0527 0.102 Uiso 1 1 calc R .
C34 C 0.74180(14) 0.3476(2) 0.97494(10) 0.0744(8) Uani 1 1 d U .
H34 H 0.7424 0.2612 0.9907 0.089 Uiso 1 1 calc R .
C35 C 0.74201(14) 0.4828(2) 0.89726(10) 0.0817(9) Uani 1 1 d . .
H35 H 0.7435 0.4949 0.8571 0.098 Uiso 1 1 calc R .
C36 C 0.73873(15) 0.5971(2) 0.93176(10) 0.0858(9) Uani 1 1 d . .
H36 H 0.7378 0.6821 0.9145 0.103 Uiso 1 1 calc R .
N3A N 0.65293(6) 0.23013(13) 0.80423(5) 0.0602(6) Uani 0.5506(15) 1 d PG 1
C37A C 0.59132(7) 0.14337(15) 0.80413(8) 0.0872(16) Uani 0.5506(15) 1 d PG 1
H37A H 0.5944 0.0622 0.8244 0.105 Uiso 0.5506(15) 1 calc PR 1
C38A C 0.52512(7) 0.1779(2) 0.77368(9) 0.0901(17) Uani 0.5506(15) 1 d PG 1
H38A H 0.4839 0.1199 0.7736 0.108 Uiso 0.5506(15) 1 calc PR 1
C39A C 0.52053(8) 0.2992(2) 0.74333(9) 0.0643(8) Uani 0.5506(15) 1 d PG 1
C40A C 0.58213(10) 0.3860(2) 0.74343(9) 0.0667(12) Uani 0.5506(15) 1 d PGU 1
H40A H 0.5791 0.4671 0.7231 0.080 Uiso 0.5506(15) 1 calc PR 1
C41A C 0.64833(8) 0.35144(15) 0.77387(8) 0.0702(14) Uani 0.5506(15) 1 d PGU 1
H41A H 0.6896 0.4095 0.7739 0.084 Uiso 0.5506(15) 1 calc PR 1
N3B N 0.64997(6) 0.24849(14) 0.81480(5) 0.0602(6) Uani 0.4494(15) 1 d PG 2
C37B C 0.63346(7) 0.18713(16) 0.76143(6) 0.086(2) Uani 0.4494(15) 1 d PG 2
H37B H 0.6671 0.1256 0.7461 0.103 Uiso 0.4494(15) 1 calc PR 2
C38B C 0.56664(9) 0.2177(2) 0.73099(7) 0.091(2) Uani 0.4494(15) 1 d PG 2
H38B H 0.5556 0.1767 0.6953 0.109 Uiso 0.4494(15) 1 calc PR 2
C39B C 0.51632(8) 0.3097(2) 0.75392(9) 0.0643(8) Uani 0.4494(15) 1 d PG 2
C40B C 0.53283(8) 0.3710(2) 0.80729(10) 0.132(3) Uani 0.4494(15) 1 d PG 2
H40B H 0.4992 0.4325 0.8226 0.159 Uiso 0.4494(15) 1 calc PR 2
C41B C 0.59965(8) 0.34045(18) 0.83773(7) 0.133(3) Uani 0.4494(15) 1 d PG 2
H41B H 0.6107 0.3815 0.8734 0.159 Uiso 0.4494(15) 1 calc PR 2
N1 N 0.83134(9) 0.24906(18) 0.81630(7) 0.0626(5) Uani 1 1 d U .
N2 N 0.74319(9) 0.35855(17) 0.91724(7) 0.0589(5) Uani 1 1 d . .
N4 N 0.73411(9) 1.03866(19) 1.14458(8) 0.0745(6) Uani 1 1 d . .
Ni1 Ni 0.743153(13) 0.17728(3) 0.867026(11) 0.04964(8) Uani 1 1 d . .
O1 O 0.66281(7) 0.11383(14) 0.92187(6) 0.0606(4) Uani 1 1 d U .
O2 O 0.64425(7) -0.10232(15) 0.89790(6) 0.0634(4) Uani 1 1 d U .
O3 O 0.82616(7) 0.10983(15) 0.92531(6) 0.0591(4) Uani 1 1 d U .
O4 O 0.87177(8) -0.06428(18) 0.87691(7) 0.0931(6) Uani 1 1 d . .
O5 O 0.74510(6) -0.00654(12) 0.82299(5) 0.050 Uani 1 1 d . .
H5A H 0.7787 -0.0571 0.8387 0.075 Uiso 1 1 d R .
H5B H 0.7022 -0.0444 0.8250 0.075 Uiso 1 1 d R .

loop_
_atom_site_aniso_label
_atom_site_aniso_U_11
_atom_site_aniso_U_22
_atom_site_aniso_U_33
_atom_site_aniso_U_23
_atom_site_aniso_U_13
_atom_site_aniso_U_12
C1 0.0477(11) 0.0910(16) 0.0941(13) -0.0221(11) -0.0126(11) 0.0266(11)
C2 0.0385(10) 0.0704(14) 0.0701(12) -0.0018(10) -0.0033(10) 0.0052(10)
C3 0.0584(12) 0.0955(19) 0.0859(15) -0.0279(14) -0.0120(12) 0.0228(13)
C4 0.0426(10) 0.0757(14) 0.0663(13) -0.0063(12) -0.0004(10) 0.0062(9)
C5 0.0551(11) 0.0595(14) 0.0922(15) -0.0087(13) 0.0234(11) -0.0028(11)
C6 0.0631(12) 0.0558(14) 0.0975(16) -0.0015(13) 0.0289(12) -0.0106(11)
C7 0.0428(10) 0.0545(13) 0.0570(11) -0.0084(10) 0.0041(9) -0.0090(10)
C8 0.0409(9) 0.0613(10) 0.0554(11) -0.0009(9) 0.0046(9) -0.0048(8)
C9 0.0505(11) 0.0753(13) 0.0816(14) -0.0288(12) 0.0057(11) -0.0036(10)
C10 0.1200(19) 0.0948(15) 0.0808(16) -0.0257(14) 0.0349(15) -0.0230(14)
C11 0.137(2) 0.0640(17) 0.0976(13) -0.0231(14) 0.0456(13) -0.0171(16)
C12 0.0700(13) 0.0610(12) 0.0751(12) -0.0206(11) 0.0116(10) -0.0031(11)
C13 0.0858(15) 0.0726(13) 0.0753(14) -0.0155(12) 0.0198(13) -0.0087(12)
C14 0.0850(15) 0.0676(16) 0.0912(16) -0.0254(14) 0.0237(13) -0.0113(13)
C15 0.0475(11) 0.0868(17) 0.0930(11) -0.0367(13) 0.0043(11) 0.0020(12)
C16 0.0493(12) 0.0892(17) 0.0927(12) -0.0264(14) 0.0037(12) -0.0026(12)
C17 0.0600(13) 0.0927(18) 0.0781(15) -0.0286(13) 0.0035(12) -0.0025(13)
C18 0.0485(11) 0.0827(16) 0.0909(15) -0.0391(13) 0.0038(11) -0.0023(11)
C19 0.0451(12) 0.178(3) 0.0942(17) -0.0620(17) 0.0002(12) 0.0070(15)
C20 0.0475(13) 0.191(3) 0.0938(16) -0.0787(17) -0.0003(12) 0.0072(16)
C21 0.0475(11) 0.0644(15) 0.0843(14) -0.0176(12) 0.0020(11) 0.0008(11)
C22 0.086 0.062 0.165 -0.038 -0.057 0.010
C23 0.081 0.087 0.163 -0.049 -0.066 0.017
C24 0.0500(11) 0.0638(14) 0.0940(16) -0.0233(12) -0.0108(11) 0.0011(9)
C25 0.0618(12) 0.0566(14) 0.134(2) -0.0146(15) -0.0234(13) -0.0055(10)
C26 0.0573(13) 0.0682(17) 0.137(2) -0.0192(15) -0.0230(14) 0.0100(12)
C27 0.0500(11) 0.0751(15) 0.0804(14) 0.0267(12) 0.0101(11) 0.0025(11)
C28 0.0645(13) 0.100(2) 0.1002(18) -0.0073(16) 0.0173(13) -0.0252(13)
C29 0.0719(12) 0.0968(19) 0.0814(15) -0.0126(14) 0.0152(11) -0.0284(12)
C30 0.0499(11) 0.0977(18) 0.0684(10) 0.0189(13) -0.0033(10) -0.0100(12)
C31 0.0496(12) 0.127(2) 0.0733(14) 0.0271(15) 0.0074(11) -0.0054(14)
C32 0.0752(14) 0.0628(11) 0.0643(13) -0.0082(11) 0.0116(11) -0.0037(12)
C33 0.125(2) 0.0698(11) 0.0595(13) -0.0049(9) 0.0148(14) 0.0056(16)
C34 0.1041(17) 0.0516(13) 0.0676(13) -0.0018(10) 0.0052(13) 0.0037(13)
C35 0.1240(19) 0.0612(16) 0.0602(13) -0.0025(13) 0.0063(14) 0.0056(15)
C36 0.136(2) 0.0486(14) 0.0727(15) -0.0012(13) 0.0083(15) 0.0031(15)
N3A 0.0541(10) 0.0637(13) 0.0627(12) -0.0039(11) 0.0000(9) 0.0063(10)
C37A 0.068(2) 0.068(3) 0.122(3) 0.031(3) -0.042(2) -0.016(2)
C38A 0.076(3) 0.054(3) 0.138(4) 0.027(3) -0.033(3) -0.011(2)
C39A 0.0524(12) 0.0661(16) 0.0741(16) 0.0062(13) -0.0052(12) -0.0069(12)
C40A 0.0477(15) 0.071(3) 0.081(2) 0.026(2) -0.0020(15) -0.0094(18)
C41A 0.0396(15) 0.090(3) 0.081(3) 0.008(2) 0.0009(15) -0.0126(19)
N3B 0.0541(10) 0.0637(13) 0.0627(12) -0.0039(11) 0.0000(9) 0.0063(10)
C37B 0.062(3) 0.134(5) 0.061(3) 0.009(3) -0.007(3) 0.038(3)
C38B 0.068(3) 0.136(5) 0.068(3) -0.003(3) -0.004(3) 0.046(3)
C39B 0.0524(12) 0.0661(16) 0.0741(16) 0.0062(13) -0.0052(12) -0.0069(12)
C40B 0.095(4) 0.098(5) 0.199(6) -0.049(5) -0.068(4) 0.039(4)
C41B 0.082(4) 0.181(7) 0.133(5) -0.050(5) -0.041(4) 0.046(4)
N1 0.0531(9) 0.0649(12) 0.0702(9) 0.0067(10) 0.0083(8) -0.0085(9)
N2 0.0600(10) 0.0545(11) 0.0622(10) 0.0008(9) 0.0036(9) 0.0034(9)
N4 0.0439(9) 0.0867(13) 0.0925(12) -0.0490(10) -0.0039(9) 0.0014(9)
Ni1 0.03698(12) 0.05448(16) 0.05755(15) 0.00387(13) 0.00301(11) -0.00048(12)
O1 0.0514(7) 0.0605(7) 0.0710(8) -0.0085(7) 0.0191(7) -0.0106(6)
O2 0.0567(8) 0.0643(8) 0.0699(8) -0.0113(7) 0.0152(7) -0.0068(7)
O3 0.0450(7) 0.0656(9) 0.0662(8) -0.0002(8) -0.0051(6) 0.0097(6)
O4 0.0699(9) 0.1130(13) 0.0948(11) -0.0417(10) -0.0246(8) 0.0373(9)
O5 0.039 0.050 0.060 -0.002 -0.003 0.001

loop_
_atom_type_symbol
_atom_type_description
_atom_type_scat_dispersion_real
_atom_type_scat_dispersion_imag
_atom_type_scat_source
C C 0.0033 0.0016 'International Tables Vol C Tables 4.2.6.8 and 6.1.1.4'
H H 0.0000 0.0000 'International Tables Vol C Tables 4.2.6.8 and 6.1.1.4'
N N 0.0061 0.0033 'International Tables Vol C Tables 4.2.6.8 and 6.1.1.4'
O O 0.0106 0.0060 'International Tables Vol C Tables 4.2.6.8 and 6.1.1.4'
Ni Ni 0.3393 1.1124 'International Tables Vol C Tables 4.2.6.8 and 6.1.1.4'

loop_
_geom_angle_atom_site_label_1
_geom_angle_atom_site_label_2
_geom_angle_atom_site_label_3
_geom_angle
_geom_angle_site_symmetry_1
_geom_angle_site_symmetry_3
C3 C1 C2 121.3(2) 3_757 .
C3 C1 H1 119.3 3_757 .
C2 C1 H1 119.3 . .
C3 C2 C1 117.42(19) . .
C3 C2 C4 119.99(19) . .
C1 C2 C4 122.55(18) . .
C1 C3 C2 121.2(2) 3_757 .
C1 C3 H3 119.4 3_757 .
C2 C3 H3 119.4 . .
O4 C4 O3 125.20(18) . .
O4 C4 C2 118.55(19) . .
O3 C4 C2 116.25(18) . .
C7 C5 C6 121.0(2) 3_657 .
C7 C5 H5 119.5 3_657 .
C6 C5 H5 119.5 . .
C7 C6 C5 120.7(2) . .
C7 C6 H6 119.6 . .
C5 C6 H6 119.6 . .
C5 C7 C6 118.22(18) 3_657 .
C5 C7 C8 121.21(18) 3_657 .
C6 C7 C8 120.51(19) . .
O2 C8 O1 126.06(17) . .
O2 C8 C7 118.49(17) . .
O1 C8 C7 115.43(17) . .
C14 C9 C10 119.4(2) . .
C14 C9 N4 120.0(2) . .
C10 C9 N4 120.6(2) . .
C11 C10 C9 119.9(2) . .
C11 C10 H10 120.1 . .
C9 C10 H10 120.1 . .
C10 C11 C12 121.3(2) . .
C10 C11 H11 119.4 . .
C12 C11 H11 119.4 . .
C13 C12 C11 116.9(2) . .
C13 C12 C32 121.5(2) . .
C11 C12 C32 121.5(2) . .
C12 C13 C14 122.4(2) . .
C12 C13 H13 118.8 . .
C14 C13 H13 118.8 . .
C9 C14 C13 120.1(2) . .
C9 C14 H14 120.0 . .
C13 C14 H14 120.0 . .
C16 C15 C20 117.8(2) . .
C16 C15 N4 122.17(19) . .
C20 C15 N4 120.1(2) . .
C17 C16 C15 120.7(2) . .
C17 C16 H16 119.7 . .
C15 C16 H16 119.7 . .
C16 C17 C18 122.1(2) . .
C16 C17 H17 119.0 . .
C18 C17 H17 119.0 . .
C17 C18 C19 116.8(2) . .
C17 C18 C27 121.7(2) . 4_576
C19 C18 C27 121.53(19) . 4_576
C20 C19 C18 121.9(2) . .
C20 C19 H19 119.0 . .
C18 C19 H19 119.0 . .
C19 C20 C15 120.8(2) . .
C19 C20 H20 119.6 . .
C15 C20 H20 119.6 . .
C26 C21 C22 117.8(2) . .
C26 C21 N4 121.17(19) . .
C22 C21 N4 121.0(2) . .
C21 C22 C23 120.9(2) . .
C21 C22 H22 119.5 . .
C23 C22 H22 119.5 . .
C24 C23 C22 122.2(2) . .
C24 C23 H23 118.9 . .
C22 C23 H23 118.9 . .
C23 C24 C25 115.4(2) . .
C23 C24 C39A 123.3(5) . 4_676
C25 C24 C39A 121.0(5) . 4_676
C23 C24 C39B 120.8(5) . 4_676
C25 C24 C39B 123.5(5) . 4_676
C39A C24 C39B 10.43(8) 4_676 4_676
C24 C25 C26 123.2(2) . .
C24 C25 H25 118.4 . .
C26 C25 H25 118.4 . .
C21 C26 C25 120.0(2) . .
C21 C26 H26 120.0 . .
C25 C26 H26 120.0 . .
C31 C27 C28 116.4(2) . .
C31 C27 C18 123.1(2) . 4_675
C28 C27 C18 120.6(2) . 4_675
C29 C28 C27 120.1(2) . .
C29 C28 H28 119.9 . .
C27 C28 H28 119.9 . .
N1 C29 C28 123.7(2) . .
N1 C29 H29 118.2 . .
C28 C29 H29 118.2 . .
N1 C30 C31 125.4(2) . .
N1 C30 H30 117.3 . .
C31 C30 H30 117.3 . .
C30 C31 C27 119.0(2) . .
C30 C31 H31 120.5 . .
C27 C31 H31 120.5 . .
C36 C32 C33 115.2(2) . .
C36 C32 C12 122.9(2) . .
C33 C32 C12 121.90(19) . .
C34 C33 C32 120.1(2) . .
C34 C33 H33 120.0 . .
C32 C33 H33 120.0 . .
N2 C34 C33 124.9(2) . .
N2 C34 H34 117.6 . .
C33 C34 H34 117.6 . .
N2 C35 C36 124.6(2) . .
N2 C35 H35 117.7 . .
C36 C35 H35 117.7 . .
C32 C36 C35 120.3(2) . .
C32 C36 H36 119.9 . .
C35 C36 H36 119.9 . .
C37A N3A C41A 120.0 . .
C37A N3A Ni1 114.37(6) . .
C41A N3A Ni1 124.63(6) . .
C38A C37A N3A 120.0 . .
C38A C37A H37A 120.0 . .
N3A C37A H37A 120.0 . .
C39A C38A C37A 120.0 . .
C39A C38A H38A 120.0 . .
C37A C38A H38A 120.0 . .
C38A C39A C40A 120.0 . .
C38A C39A C24 119.64(15) . 4_575
C40A C39A C24 119.91(15) . 4_575
C41A C40A C39A 120.0 . .
C41A C40A H40A 120.0 . .
C39A C40A H40A 120.0 . .
C40A C41A N3A 120.0 . .
C40A C41A H41A 120.0 . .
N3A C41A H41A 120.0 . .
C37B N3B C41B 120.0 . .
C37B N3B Ni1 119.27(7) . .
C41B N3B Ni1 119.99(6) . .
C38B C37B N3B 120.0 . .
C38B C37B H37B 120.0 . .
N3B C37B H37B 120.0 . .
C37B C38B C39B 120.0 . .
C37B C38B H38B 120.0 . .
C39B C38B H38B 120.0 . .
C38B C39B C40B 120.0 . .
C38B C39B C24 117.31(15) . 4_575
C40B C39B C24 122.61(16) . 4_575
C41B C40B C39B 120.0 . .
C41B C40B H40B 120.0 . .
C39B C40B H40B 120.0 . .
C40B C41B N3B 120.0 . .
C40B C41B H41B 120.0 . .
N3B C41B H41B 120.0 . .
C30 N1 C29 115.42(18) . .
C30 N1 Ni1 126.34(14) . .
C29 N1 Ni1 117.51(15) . .
C35 N2 C34 115.04(19) . .
C35 N2 Ni1 126.91(15) . .
C34 N2 Ni1 118.01(14) . .
C15 N4 C21 120.57(18) . .
C15 N4 C9 118.83(17) . .
C21 N4 C9 117.41(16) . .
O1 Ni1 O3 89.90(5) . .
O1 Ni1 O5 93.01(5) . .
O3 Ni1 O5 90.51(5) . .
O1 Ni1 N1 175.27(6) . .
O3 Ni1 N1 86.59(6) . .
O5 Ni1 N1 90.19(6) . .
O1 Ni1 N3B 84.50(5) . .
O3 Ni1 N3B 173.84(5) . .
O5 Ni1 N3B 92.34(5) . .
N1 Ni1 N3B 98.85(6) . .
O1 Ni1 N2 85.08(6) . .
O3 Ni1 N2 86.25(6) . .
O5 Ni1 N2 176.24(6) . .
N1 Ni1 N2 91.53(7) . .
N3B Ni1 N2 90.70(6) . .
O1 Ni1 N3A 88.24(5) . .
O3 Ni1 N3A 175.02(5) . .
O5 Ni1 N3A 84.97(5) . .
N1 Ni1 N3A 95.51(6) . .
N3B Ni1 N3A 8.1 . .
N2 Ni1 N3A 98.19(6) . .
C8 O1 Ni1 130.91(13) . .
C4 O3 Ni1 127.22(13) . .
Ni1 O5 H5A 109.4 . .
Ni1 O5 H5B 109.3 . .
H5A O5 H5B 109.5 . .

loop_
_geom_bond_atom_site_label_1
_geom_bond_atom_site_label_2
_geom_bond_distance
_geom_bond_site_symmetry_2
C1 C3 1.373(3) 3_757
C1 C2 1.380(3) .
C1 H1 0.9300 .
C2 C3 1.379(3) .
C2 C4 1.486(3) .
C3 C1 1.373(3) 3_757
C3 H3 0.9300 .
C4 O4 1.225(3) .
C4 O3 1.273(2) .
C5 C7 1.369(3) 3_657
C5 C6 1.396(3) .
C5 H5 0.9300 .
C6 C7 1.375(3) .
C6 H6 0.9300 .
C7 C5 1.369(3) 3_657
C7 C8 1.501(3) .
C8 O2 1.251(2) .
C8 O1 1.254(2) .
C9 C14 1.363(3) .
C9 C10 1.379(3) .
C9 N4 1.436(3) .
C10 C11 1.376(4) .
C10 H10 0.9300 .
C11 C12 1.395(3) .
C11 H11 0.9300 .
C12 C13 1.364(3) .
C12 C32 1.480(3) .
C13 C14 1.376(3) .
C13 H13 0.9300 .
C14 H14 0.9300 .
C15 C16 1.387(3) .
C15 C20 1.397(3) .
C15 N4 1.412(3) .
C16 C17 1.362(3) .
C16 H16 0.9300 .
C17 C18 1.381(3) .
C17 H17 0.9300 .
C18 C19 1.395(3) .
C18 C27 1.498(3) 4_576
C19 C20 1.350(3) .
C19 H19 0.9300 .
C20 H20 0.9300 .
C21 C26 1.354(3) .
C21 C22 1.364(3) .
C21 N4 1.414(3) .
C22 C23 1.382(3) .
C22 H22 0.9300 .
C23 C24 1.359(3) .
C23 H23 0.9300 .
C24 C25 1.361(3) .
C24 C39A 1.505(12) 4_676
C24 C39B 1.527(11) 4_676
C25 C26 1.387(3) .
C25 H25 0.9300 .
C26 H26 0.9300 .
C27 C31 1.382(3) .
C27 C28 1.385(3) .
C27 C18 1.498(3) 4_675
C28 C29 1.379(3) .
C28 H28 0.9300 .
C29 N1 1.334(3) .
C29 H29 0.9300 .
C30 N1 1.320(3) .
C30 C31 1.378(3) .
C30 H30 0.9300 .
C31 H31 0.9300 .
C32 C36 1.374(3) .
C32 C33 1.394(3) .
C33 C34 1.364(3) .
C33 H33 0.9300 .
C34 N2 1.329(3) .
C34 H34 0.9300 .
C35 N2 1.314(3) .
C35 C36 1.383(3) .
C35 H35 0.9300 .
C36 H36 0.9300 .
N3A C37A 1.3900 .
N3A C41A 1.3900 .
N3A Ni1 2.1831(11) .
C37A C38A 1.3900 .
C37A H37A 0.9300 .
C38A C39A 1.3900 .
C38A H38A 0.9300 .
C39A C40A 1.3900 .
C39A C24 1.505(2) 4_575
C40A C41A 1.3900 .
C40A H40A 0.9300 .
C41A H41A 0.9300 .
N3B C37B 1.3900 .
N3B C41B 1.3900 .
N3B Ni1 2.1308(12) .
C37B C38B 1.3900 .
C37B H37B 0.9300 .
C38B C39B 1.3900 .
C38B H38B 0.9300 .
C39B C40B 1.3900 .
C39B C24 1.527(2) 4_575
C40B C41B 1.3900 .
C40B H40B 0.9300 .
C41B H41B 0.9300 .
N1 Ni1 2.1023(17) .
N2 Ni1 2.1334(17) .
Ni1 O1 2.0299(13) .
Ni1 O3 2.0684(13) .
Ni1 O5 2.0833(13) .
O5 H5A 0.8500 .
O5 H5B 0.8502 .

loop_
_platon_squeeze_void_nr
_platon_squeeze_void_average_x
_platon_squeeze_void_average_y
_platon_squeeze_void_average_z
_platon_squeeze_void_volume
_platon_squeeze_void_count_electrons
_platon_squeeze_void_content
1 0.000 0.000 0.500 174 46 ' '
2 0.500 0.000 0.500 216 47 ' '
3 0.000 0.500 1.000 216 47 ' '
4 0.500 0.500 0.000 174 46 ' '
